data_7026320
loop_
_publ_author_name
'Arora, Himanshu'
'Philouze, Christian'
'Jarjayes, Olivier'
'Thomas, Fabrice'

_publ_section_title
;
 Co(II), Ni(II), Cu(II) and Zn(II) complexes of a bipyridine bis-phenol
 conjugate: generation and properties of coordinated radical species.
;
_journal_issue 42
_journal_name_full 'Dalton transactions (Cambridge, England : 2003)'
_journal_page_first 10088
_journal_page_last 10098
_journal_paper_doi 10.1039/c0dt00342e
_journal_volume 39
_journal_year 2010
_chemical_formula_moiety 'C76 H92 Cu N4 O4 '
_chemical_formula_sum 'C76 H92 Cu N4 O4'
_chemical_formula_weight 1189.13
_space_group_IT_number 60
_symmetry_cell_setting orthorhombic
_symmetry_Int_Tables_number 60
_symmetry_space_group_name_Hall '-P 2n 2ab'
_symmetry_space_group_name_H-M 'P b c n'
_audit_creation_date 2010-03-24
_audit_creation_method 'by teXsan v1.8'
_audit_update_record
;
?
;
_cell_angle_alpha 90
_cell_angle_beta 90
_cell_angle_gamma 90
_cell_formula_units_Z 2
_cell_length_a 18.166(4)
_cell_length_b 26.129(4)
_cell_length_c 6.877(2)
_cell_measurement_reflns_used 0
_cell_measurement_temperature 200.0
_cell_measurement_theta_max 0.0
_cell_measurement_theta_min 0.0
_cell_volume 3264.2(13)
_computing_cell_refinement 'Bruker-Enraf-Nonius kappaCCD'
_computing_data_collection 'Bruker-Enraf-Nonius kappaCCD'
_computing_data_reduction 'teXsan (MSC, 1992-1997)'
_computing_publication_material 'teXsan (MSC, 1992-1997)'
_computing_structure_refinement 'teXsan (MSC, 1992-1997)'
_computing_structure_solution SIR92
_diffrn_ambient_temperature 200.0
_diffrn_measured_fraction_theta_full 1.00
_diffrn_measured_fraction_theta_max 1.00
_diffrn_measurement_device_type 'Bruker-Enraf-Nonius kappaCCD'
_diffrn_measurement_method 'phi and omega scans'
_diffrn_orient_matrix_UB_11 0.00000
_diffrn_orient_matrix_UB_12 0.00000
_diffrn_orient_matrix_UB_13 0.00000
_diffrn_orient_matrix_UB_21 0.00000
_diffrn_orient_matrix_UB_22 0.00000
_diffrn_orient_matrix_UB_23 0.00000
_diffrn_orient_matrix_UB_31 0.00000
_diffrn_orient_matrix_UB_32 0.00000
_diffrn_orient_matrix_UB_33 0.00000
_diffrn_radiation_detector CCD
_diffrn_radiation_monochromator graphite
_diffrn_radiation_source 'X-ray tube'
_diffrn_radiation_type 'Mo K\a'
_diffrn_radiation_wavelength 0.71073
_diffrn_reflns_av_R_equivalents 0.03976
_diffrn_reflns_av_sigmaI/netI 0.090
_diffrn_reflns_limit_h_max 21
_diffrn_reflns_limit_h_min -21
_diffrn_reflns_limit_k_max 31
_diffrn_reflns_limit_k_min -30
_diffrn_reflns_limit_l_max 8
_diffrn_reflns_limit_l_min -6
_diffrn_reflns_number 13221
_diffrn_reflns_reduction_process 'Lp corrections applied'
_diffrn_reflns_theta_full 25.49
_diffrn_reflns_theta_max 25.49
_diffrn_reflns_theta_min 1.56
_diffrn_standards_decay_% 0.00
_diffrn_standards_interval_count 0
_diffrn_standards_number 0
_exptl_absorpt_coefficient_mu 0.387
_exptl_absorpt_correction_T_max 0.962
_exptl_absorpt_correction_T_min 0.689
_exptl_absorpt_correction_type multi-scan
_exptl_crystal_colour black
_exptl_crystal_density_diffrn 1.210
_exptl_crystal_density_meas ?
_exptl_crystal_description needle
_exptl_crystal_F_000 1274.00
_exptl_crystal_size_max 0.35
_exptl_crystal_size_mid 0.10
_exptl_crystal_size_min 0.10
_refine_diff_density_max 0.47
_refine_diff_density_min -0.27
_refine_ls_extinction_method none
_refine_ls_goodness_of_fit_all 1.474
_refine_ls_goodness_of_fit_ref 1.474
_refine_ls_hydrogen_treatment noref
_refine_ls_matrix_type full
_refine_ls_number_constraints 0
_refine_ls_number_parameters 195
_refine_ls_number_reflns 1841
_refine_ls_number_restraints 0
_refine_ls_R_factor_all 0.0473
_refine_ls_R_factor_gt 0.0473
_refine_ls_shift/su_max 0.0117
_refine_ls_shift/su_mean 0.0005
_refine_ls_structure_factor_coef F
_refine_ls_weighting_details 'w = 1/[\s^2^(Fo)]'
_refine_ls_weighting_scheme sigma
_refine_ls_wR_factor_all 0.0512
_refine_ls_wR_factor_ref 0.0512
_reflns_number_gt 1841
_reflns_number_total 2950
_reflns_threshold_expression I>1.00\s(I)
_cod_data_source_file c0dt00342e.txt
_cod_data_source_block Sadabs
_cod_depositor_comments
;
The following automatic conversions were performed:

'_exptl_crystal_density_meas' value 'not measured' was changed to '?'
- the value is perceived as not measured.

Automatic conversion script
Id: cif_fix_values 3008 2015-01-20 13:52:24Z robertas 
;
_cod_original_cell_volume 3264(1)
_cod_original_sg_symbol_H-M 'P b c n '
_cod_original_formula_sum 'C76 H92 Cu N4 O4 '
_cod_database_code 7026320

loop_
_symmetry_equiv_pos_as_xyz
' +x, +y, +z'
1/2-x,1/2-y,1/2+z
'1/2+x,1/2-y, -z'
' -x, +y,1/2-z'
' -x, -y, -z'
1/2+x,1/2+y,1/2-z
'1/2-x,1/2+y, +z'
' +x, -y,1/2+z'

loop_
_atom_site_label
_atom_site_fract_x
_atom_site_fract_y
_atom_site_fract_z
_atom_site_U_iso_or_equiv
_atom_site_occupancy
_atom_site_refinement_flags
_atom_site_adp_type
_atom_site_calc_flag
Cu(1) 0.0000 0.06150(2) 0.2500 0.0211(1) 1.000 ST Uani d
O(1) 0.0640(1) 0.11133(8) 0.3483(3) 0.0266(6) 1.000 . Uani d
N(1) 0.0691(1) 0.00648(9) 0.3061(3) 0.0197(7) 1.000 . Uani d
C(1) 0.1342(2) 0.1082(1) 0.3869(4) 0.0221(8) 1.000 . Uani d
C(2) 0.1736(2) 0.1545(1) 0.4300(4) 0.0252(8) 1.000 . Uani d
C(3) 0.2476(2) 0.1516(1) 0.4683(5) 0.0322(9) 1.000 . Uani d
C(4) 0.2887(2) 0.1064(1) 0.4627(5) 0.0330(9) 1.000 . Uani d
C(5) 0.2508(2) 0.0626(1) 0.4241(5) 0.0295(9) 1.000 . Uani d
C(6) 0.1740(2) 0.0613(1) 0.3924(4) 0.0230(8) 1.000 . Uani d
C(7) 0.1396(2) 0.0110(1) 0.3705(4) 0.0215(8) 1.000 . Uani d
C(8) 0.1778(2) -0.0340(1) 0.4182(4) 0.0278(9) 1.000 . Uani d
C(9) 0.1461(2) -0.0809(1) 0.4014(5) 0.0283(9) 1.000 . Uani d
C(10) 0.0746(2) -0.0845(1) 0.3355(5) 0.0270(8) 1.000 . Uani d
C(11) 0.0379(2) -0.0404(1) 0.2877(4) 0.0211(8) 1.000 . Uani d
C(12) 0.1338(2) 0.2060(1) 0.4268(5) 0.0284(9) 1.000 . Uani d
C(13) 0.1843(2) 0.2505(1) 0.4815(6) 0.040(1) 1.000 . Uani d
C(14) 0.0704(2) 0.2068(1) 0.5726(5) 0.035(1) 1.000 . Uani d
C(15) 0.1049(2) 0.2162(1) 0.2206(5) 0.039(1) 1.000 . Uani d
C(16) 0.3711(2) 0.1062(1) 0.5083(6) 0.049(1) 1.000 . Uani d
C(17) 0.3800(2) 0.1154(2) 0.7270(8) 0.097(2) 1.000 . Uani d
C(18) 0.4098(2) 0.1495(2) 0.4042(8) 0.089(2) 1.000 . Uani d
C(19) 0.4076(2) 0.0570(2) 0.458(1) 0.106(2) 1.000 . Uani d
H(1) 0.2726 0.1823 0.5008 0.039 1.000 . Uiso c
H(2) 0.2774 0.0313 0.4182 0.035 1.000 . Uiso c
H(3) 0.2271 -0.0316 0.4634 0.033 1.000 . Uiso c
H(4) 0.1730 -0.1108 0.4347 0.034 1.000 . Uiso c
H(5) 0.0512 -0.1169 0.3236 0.032 1.000 . Uiso c
H(6) 0.2254 0.2511 0.3961 0.048 1.000 . Uiso c
H(7) 0.2009 0.2462 0.6115 0.048 1.000 . Uiso c
H(8) 0.1580 0.2818 0.4709 0.048 1.000 . Uiso c
H(9) 0.0894 0.2030 0.7005 0.041 1.000 . Uiso c
H(10) 0.0449 0.2384 0.5629 0.041 1.000 . Uiso c
H(11) 0.0376 0.1795 0.5451 0.041 1.000 . Uiso c
H(12) 0.1451 0.2183 0.1328 0.047 1.000 . Uiso c
H(13) 0.0783 0.2475 0.2190 0.047 1.000 . Uiso c
H(14) 0.0732 0.1890 0.1824 0.047 1.000 . Uiso c
H(15) 0.4309 0.1181 0.7578 0.116 1.000 . Uiso c
H(16) 0.3557 0.1462 0.7622 0.116 1.000 . Uiso c
H(17) 0.3591 0.0876 0.7967 0.116 1.000 . Uiso c
H(18) 0.4597 0.1510 0.4448 0.107 1.000 . Uiso c
H(19) 0.3862 0.1810 0.4344 0.107 1.000 . Uiso c
H(20) 0.4078 0.1439 0.2678 0.107 1.000 . Uiso c
H(21) 0.4575 0.0580 0.4986 0.128 1.000 . Uiso c
H(22) 0.4055 0.0520 0.3212 0.128 1.000 . Uiso c
H(23) 0.3829 0.0297 0.5215 0.128 1.000 . Uiso c

loop_
_atom_site_aniso_label
_atom_site_aniso_U_11
_atom_site_aniso_U_22
_atom_site_aniso_U_33
_atom_site_aniso_U_12
_atom_site_aniso_U_13
_atom_site_aniso_U_23
Cu(1) 0.0196(2) 0.0254(2) 0.0181(3) 0.0000 -0.0005(3) 0.0000
O(1) 0.019(1) 0.029(1) 0.032(1) 0.001(1) -0.003(1) -0.001(1)
N(1) 0.021(1) 0.028(1) 0.010(2) 0.001(1) 0.001(1) -0.001(1)
C(1) 0.021(2) 0.035(2) 0.010(2) 0.000(1) 0.004(1) 0.000(1)
C(2) 0.026(2) 0.035(2) 0.015(2) -0.005(1) 0.002(2) -0.003(2)
C(3) 0.027(2) 0.036(2) 0.034(2) -0.006(2) -0.004(2) -0.007(2)
C(4) 0.022(2) 0.043(2) 0.033(2) -0.004(2) -0.001(2) -0.008(2)
C(5) 0.023(2) 0.039(2) 0.026(2) 0.008(1) -0.002(2) -0.009(2)
C(6) 0.024(2) 0.033(2) 0.012(2) -0.001(1) 0.000(1) -0.002(1)
C(7) 0.023(2) 0.032(2) 0.010(2) 0.001(1) 0.003(1) -0.002(1)
C(8) 0.025(2) 0.042(2) 0.016(2) 0.005(2) 0.002(2) -0.001(2)
C(9) 0.031(2) 0.031(2) 0.023(2) 0.010(2) 0.006(2) 0.003(2)
C(10) 0.031(2) 0.028(2) 0.022(2) 0.002(2) 0.003(2) -0.002(2)
C(11) 0.027(2) 0.026(1) 0.010(2) 0.003(1) 0.005(1) -0.001(2)
C(12) 0.029(2) 0.031(2) 0.025(2) -0.001(1) -0.001(2) 0.005(2)
C(13) 0.040(2) 0.037(2) 0.045(2) -0.007(2) 0.003(2) -0.002(2)
C(14) 0.036(2) 0.029(2) 0.039(2) 0.000(2) 0.003(2) 0.001(2)
C(15) 0.039(2) 0.036(2) 0.043(2) -0.006(1) -0.007(2) 0.009(2)
C(16) 0.017(2) 0.059(2) 0.071(3) 0.000(2) -0.005(2) -0.019(2)
C(17) 0.042(2) 0.152(5) 0.097(4) 0.009(3) -0.033(3) -0.020(4)
C(18) 0.022(2) 0.101(4) 0.144(5) -0.010(2) 0.004(3) 0.001(4)
C(19) 0.026(2) 0.084(3) 0.210(6) 0.011(2) -0.020(3) -0.057(4)

loop_
_atom_type_symbol
_atom_type_oxidation_number
_atom_type_number_in_cell
_atom_type_scat_dispersion_real
_atom_type_scat_dispersion_imag
_atom_type_scat_source
C 0 152 0.002 0.002
;International Tables for Crystallography
(1992, Vol. C, Tables 4.2.6.8 and 6.1.1.1)
;
H 0 184 0.000 0.000
;International Tables for Crystallography
(1992, Vol. C, Table 6.1.1.2)
;
Cu 0 2 0.263 1.266
;International Tables for Crystallography
(1992, Vol. C, Tables 4.2.6.8 and 6.1.1.1)
;
N 0 8 0.004 0.003
;International Tables for Crystallography
(1992, Vol. C, Tables 4.2.6.8 and 6.1.1.1)
;
O 0 8 0.008 0.006
;International Tables for Crystallography
(1992, Vol. C, Tables 4.2.6.8 and 6.1.1.1)
;

loop_
_geom_angle_atom_site_label_1
_geom_angle_atom_site_label_2
_geom_angle_atom_site_label_3
_geom_angle
_geom_angle_site_symmetry_1
_geom_angle_site_symmetry_3
_geom_angle_publ_flag
O1 CU1 O1 91.8(1) . 4 yes
O1 CU1 N1 92.39(9) . . yes
O1 CU1 N1 170.22(9) . 4 yes
O1 CU1 N1 170.22(9) 4 . yes
O1 CU1 N1 92.39(9) 4 4 yes
N1 CU1 N1 84.8(1) . 4 yes
CU1 O1 C1 129.5(2) . . yes
CU1 N1 C7 127.4(2) . . yes
CU1 N1 C11 112.3(2) . . yes
C7 N1 C11 120.1(2) . . yes
O1 C1 C2 118.4(3) . . yes
O1 C1 C6 123.8(3) . . yes
C2 C1 C6 117.8(3) . . yes
C1 C2 C3 118.8(3) . . yes
C1 C2 C12 120.3(3) . . yes
C3 C2 C12 120.9(3) . . yes
C2 C3 C4 124.4(3) . . yes
C2 C3 H1 117.8 . . no
C4 C3 H1 117.8 . . no
C3 C4 C5 116.5(3) . . yes
C3 C4 C16 121.3(3) . . yes
C5 C4 C16 122.1(3) . . yes
C4 C5 C6 123.2(3) . . yes
C4 C5 H2 118.4 . . no
C6 C5 H2 118.4 . . no
C1 C6 C5 119.1(3) . . yes
C1 C6 C7 123.6(3) . . yes
C5 C6 C7 117.3(3) . . yes
N1 C7 C6 120.9(3) . . yes
N1 C7 C8 118.0(3) . . yes
C6 C7 C8 121.1(3) . . yes
C7 C8 C9 121.7(3) . . yes
C7 C8 H3 119.2 . . no
C9 C8 H3 119.2 . . no
C8 C9 C10 119.3(3) . . yes
C8 C9 H4 120.3 . . no
C10 C9 H4 120.3 . . no
C9 C10 C11 118.5(3) . . yes
C9 C10 H5 120.7 . . no
C11 C10 H5 120.7 . . no
N1 C11 C10 122.3(3) . . yes
N1 C11 C11 115.1(2) . 4 yes
C10 C11 C11 122.6(2) . 4 yes
C2 C12 C13 112.5(3) . . yes
C2 C12 C14 111.0(3) . . yes
C2 C12 C15 109.1(3) . . yes
C13 C12 C14 106.3(3) . . yes
C13 C12 C15 107.6(3) . . yes
C14 C12 C15 110.2(3) . . yes
C12 C13 H6 109.5 . . no
C12 C13 H7 109.5 . . no
C12 C13 H8 109.5 . . no
H6 C13 H7 109.5 . . no
H6 C13 H8 109.5 . . no
H7 C13 H8 109.5 . . no
C12 C14 H9 109.5 . . no
C12 C14 H10 109.5 . . no
C12 C14 H11 109.5 . . no
H9 C14 H10 109.5 . . no
H9 C14 H11 109.5 . . no
H10 C14 H11 109.5 . . no
C12 C15 H12 109.5 . . no
C12 C15 H13 109.5 . . no
C12 C15 H14 109.5 . . no
H12 C15 H13 109.5 . . no
H12 C15 H14 109.5 . . no
H13 C15 H14 109.5 . . no
C4 C16 C17 107.7(3) . . yes
C4 C16 C18 110.8(3) . . yes
C4 C16 C19 113.0(3) . . yes
C17 C16 C18 107.4(4) . . yes
C17 C16 C19 108.5(4) . . yes
C18 C16 C19 109.2(4) . . yes
C16 C17 H15 109.5 . . no
C16 C17 H16 109.5 . . no
C16 C17 H17 109.5 . . no
H15 C17 H16 109.5 . . no
H15 C17 H17 109.5 . . no
H16 C17 H17 109.5 . . no
C16 C18 H18 109.5 . . no
C16 C18 H19 109.5 . . no
C16 C18 H20 109.5 . . no
H18 C18 H19 109.5 . . no
H18 C18 H20 109.5 . . no
H19 C18 H20 109.5 . . no
C16 C19 H21 109.5 . . no
C16 C19 H22 109.5 . . no
C16 C19 H23 109.5 . . no
H21 C19 H22 109.5 . . no
H21 C19 H23 109.5 . . no
H22 C19 H23 109.5 . . no

loop_
_geom_bond_atom_site_label_1
_geom_bond_atom_site_label_2
_geom_bond_distance
_geom_bond_site_symmetry_2
_geom_bond_publ_flag
CU1 O1 1.871(2) . yes
CU1 O1 1.871(2) 4 yes
CU1 N1 1.947(2) . yes
CU1 N1 1.947(2) 4 yes
O1 C1 1.306(4) . yes
N1 C7 1.360(4) . yes
N1 C11 1.356(4) . yes
C1 C2 1.436(4) . yes
C1 C6 1.423(4) . yes
C2 C3 1.373(4) . yes
C2 C12 1.529(4) . yes
C3 C4 1.395(4) . yes
C3 H1 0.95 . no
C4 C5 1.363(4) . yes
C4 C16 1.530(4) . yes
C5 C6 1.412(4) . yes
C5 H2 0.95 . no
C6 C7 1.465(4) . yes
C7 C8 1.404(4) . yes
C8 C9 1.358(4) . yes
C8 H3 0.95 . no
C9 C10 1.380(4) . yes
C9 H4 0.95 . no
C10 C11 1.372(4) . yes
C10 H5 0.95 . no
C11 C11 1.472(6) 4 yes
C12 C13 1.527(4) . yes
C12 C14 1.527(4) . yes
C12 C15 1.536(5) . yes
C13 H6 0.95 . no
C13 H7 0.95 . no
C13 H8 0.95 . no
C14 H9 0.95 . no
C14 H10 0.95 . no
C14 H11 0.95 . no
C15 H12 0.95 . no
C15 H13 0.95 . no
C15 H14 0.95 . no
C16 C17 1.531(7) . yes
C16 C18 1.513(6) . yes
C16 C19 1.488(6) . yes
C17 H15 0.95 . no
C17 H16 0.95 . no
C17 H17 0.95 . no
C18 H18 0.95 . no
C18 H19 0.95 . no
C18 H20 0.95 . no
C19 H21 0.95 . no
C19 H22 0.95 . no
C19 H23 0.95 . no

loop_
_geom_contact_atom_site_label_1
_geom_contact_atom_site_label_2
_geom_contact_distance
_geom_contact_site_symmetry_2
_geom_contact_publ_flag
CU1 C10 3.213(3) 5_556 no
CU1 C10 3.213(3) 8_554 no
CU1 C11 3.300(3) 5_556 no
CU1 C11 3.300(3) 8_554 no
O1 C10 3.399(4) 5_556 no
O1 C10 3.428(4) 8 no
O1 C9 3.508(4) 8_554 no
O1 C11 3.576(4) 8 no
N1 C7 3.289(4) 8_554 no
N1 C8 3.395(4) 8_554 no
N1 N1 3.455(3) 8 no
N1 N1 3.455(3) 8_554 no
N1 C11 3.475(4) 8 no
N1 C11 3.518(4) 5_556 no
C1 C10 3.328(4) 8 no
C1 C9 3.421(4) 8_554 no
C6 C8 3.339(4) 8_554 no
C6 C9 3.453(4) 8_554 no
C6 C9 3.573(4) 8 no
C6 C10 3.594(4) 8 no
C7 C8 3.243(4) 8_554 no
C7 C7 3.486(4) 8 no
C7 C7 3.486(4) 8_554 no
C7 C11 3.497(4) 8 no
C14 C14 3.536(7) 4_556 no
